data_1001173
loop_
_publ_author_name
'Giroult, J P'
'Goreaud, M'
'Labbe, P'
'Raveau, B'

_publ_section_title
;
Bronzes with a Tunnel Structure Rb~x~ P~8~ W~8n~ O~24n+16~. II. The
Third Term of the Series: Rb~x~ P~8~ W~24~ O~88~
;
_journal_coden_ASTM ACBCAR
_journal_name_full 'Acta Crystallographica B (24,1968-38,1982)'
_journal_page_first 1163
_journal_page_last 1166
_journal_paper_doi 10.1107/S0567740881005426
_journal_volume 37
_journal_year 1981
_chemical_formula_structural 'Rb.45 P2 W6 O22'
_chemical_formula_sum 'O22 P2 Rb0.45 W6'
_chemical_name_systematic
;
Rubidium diphosphorus hexatungsten oxide (.5/2/6/22)
;
_space_group_IT_number 10
_symmetry_cell_setting monoclinic
_symmetry_Int_Tables_number 10
_symmetry_space_group_name_Hall '-P 2y'
_symmetry_space_group_name_H-M 'P 1 2/m 1'
_cell_angle_alpha 90
_cell_angle_beta 114.22(1)
_cell_angle_gamma 90
_cell_formula_units_Z 1
_cell_length_a 13.991(3)
_cell_length_b 3.7650(5)
_cell_length_c 8.561(1)
_cell_volume 411.3
_refine_ls_R_factor_all 0.039
_cod_original_formula_sum 'O22 P2 Rb.45 W6'
_cod_database_code 1001173

loop_
_symmetry_equiv_pos_as_xyz
x,y,z
-x,y,-z
-x,-y,-z
x,-y,z

loop_
_atom_site_label
_atom_site_type_symbol
_atom_site_symmetry_multiplicity
_atom_site_Wyckoff_symbol
_atom_site_fract_x
_atom_site_fract_y
_atom_site_fract_z
_atom_site_occupancy
_atom_site_attached_hydrogens
_atom_site_calc_flag
Rb1 Rb1+ 1 a 0. 0. 0. 0.45(3) 0 d
P1 P5+ 4 o 0.0839(7) 0.5885(27) 0.3527(14) 0.5 0 d
W1 W6+ 2 n 0.30461(11) 0.5 0.27793(26) 1. 0 d
W2 W6+ 2 n 0.56167(16) 0.5 0.24099(31) 1. 0 d
W3 W6+ 2 n 0.8220(1) 0.5 0.20926(22) 1. 0 d
O1 O2- 4 o 0.1612(22) 0.438(10) 0.2784(41) 0.5 0 d
O2 O2- 2 n 0.3644(17) 0.5 0.5128(34) 1. 0 d
O3 O2- 4 o 0.2265(23) 0.451(12) 0.0189(45) 0.5 0 d
O4 O2- 2 n 0.4249(15) 0.5 0.2442(34) 1. 0 d
O5 O2- 2 j 0.5 0.442(26) 0. 0.5 0 d
O6 O2- 4 o 0.6998(22) 0.444(16) 0.2211(45) 0.5 0 d
O7 O2- 4 o 0.8925(22) 0.585(10) 0.4736(42) 0.5 0 d
O8 O2- 4 o 0.9781(23) 0.463(15) 0.2322(43) 0.5 0 d
O9 O2- 2 m 0.1091(32) 0. 0.3941(67) 0.5 0 d
O10 O2- 2 m 0.2796(36) 0. 0.2501(69) 0.5 0 d
O11 O2- 2 m 0.3179(37) 0. 0.2938(67) 0.5 0 d
O12 O2- 2 m 0.5658(24) 0. 0.2505(44) 1. 0 d
O13 O2- 2 m 0.8243(47) 0. 0.2178(84) 0.5 0 d
O14 O2- 2 m 0.8599(42) 0. 0.2584(80) 0.5 0 d

loop_
_atom_type_symbol
_atom_type_oxidation_number
Rb1+ 1.000
P5+ 5.000
W6+ 5.570
O2- -2.000
